data_4067134
loop_
_publ_author_name
'Schuecker, Raffael'
'Weissensteiner, Walter'
'Mereiter, Kurt'
'Lotz, Matthias'
'Spindler, Felix'

_publ_section_title
;
 Synthesis of Ferrocenyl Diphosphine Ligands: Substitution of \a-Methoxy
 or \a-Dimethylamino Groups by Phosphines. Retention versus Inversion: A
 Stereochemical Study
;
_journal_issue 23
_journal_name_full Organometallics
_journal_page_first 6443
_journal_paper_doi 10.1021/om100843u
_journal_volume 29
_journal_year 2010
_chemical_formula_moiety 'C20 H23 Br Fe O Si'
_chemical_formula_sum 'C20 H23 Br Fe O Si'
_chemical_formula_weight 443.23
_chemical_name_common '1242 rac-(S,S~Fc~)-31'
_chemical_name_systematic
; 
(S,S~Fc~)-1-Trimethylsilyl-2-[\a-hydroxy-(2-bromophenyl)methyl]-ferrocene, 
rac-(S,S~Fc~)-31
;
_space_group_IT_number 14
_symmetry_cell_setting monoclinic
_symmetry_space_group_name_Hall '-P 2ybc'
_symmetry_space_group_name_H-M 'P 1 21/c 1'
_atom_sites_solution_hydrogens geom
_atom_sites_solution_primary direct
_atom_sites_solution_secondary difmap
_audit_creation_method SHELXL-97
_cell_angle_alpha 90.00
_cell_angle_beta 118.354(5)
_cell_angle_gamma 90.00
_cell_formula_units_Z 4
_cell_length_a 13.042(5)
_cell_length_b 12.521(5)
_cell_length_c 12.967(5)
_cell_measurement_reflns_used 3212
_cell_measurement_temperature 100(2)
_cell_measurement_theta_max 28.18
_cell_measurement_theta_min 2.41
_cell_volume 1863.5(13)
_computing_cell_refinement 'Bruker SAINT'
_computing_data_collection 'Bruker SMART'
_computing_data_reduction 'Bruker SAINT, SADABS, XPREP'
_computing_molecular_graphics 'Bruker SHELXTL'
_computing_publication_material 'Bruker SHELXTL'
_computing_structure_refinement 'SHELXL-97 (Sheldrick, 2008)'
_computing_structure_solution 'SHELXS-97 (Sheldrick, 2008)'
_diffrn_ambient_temperature 100(2)
_diffrn_measured_fraction_theta_full 0.988
_diffrn_measured_fraction_theta_max 0.988
_diffrn_measurement_device_type 'Bruker Smart APEX CCD'
_diffrn_measurement_method '\f and \w scans'
_diffrn_radiation_monochromator graphite
_diffrn_radiation_source 'fine-focus sealed tube'
_diffrn_radiation_type MoK\a
_diffrn_radiation_wavelength 0.71073
_diffrn_reflns_av_R_equivalents 0.0408
_diffrn_reflns_av_sigmaI/netI 0.0508
_diffrn_reflns_limit_h_max 17
_diffrn_reflns_limit_h_min -17
_diffrn_reflns_limit_k_max 16
_diffrn_reflns_limit_k_min -16
_diffrn_reflns_limit_l_max 16
_diffrn_reflns_limit_l_min -17
_diffrn_reflns_number 12717
_diffrn_reflns_theta_full 28.37
_diffrn_reflns_theta_max 28.37
_diffrn_reflns_theta_min 2.41
_diffrn_standards_decay_% 0
_exptl_absorpt_coefficient_mu 3.022
_exptl_absorpt_correction_T_max 0.62
_exptl_absorpt_correction_T_min 0.43
_exptl_absorpt_correction_type multi-scan
_exptl_absorpt_process_details 'program SADABS'
_exptl_crystal_colour orange
_exptl_crystal_density_diffrn 1.580
_exptl_crystal_density_method 'not measured'
_exptl_crystal_description prism
_exptl_crystal_F_000 904
_exptl_crystal_size_max 0.41
_exptl_crystal_size_mid 0.18
_exptl_crystal_size_min 0.16
_refine_diff_density_max 0.495
_refine_diff_density_min -0.404
_refine_diff_density_rms 0.087
_refine_ls_extinction_method none
_refine_ls_goodness_of_fit_ref 1.034
_refine_ls_hydrogen_treatment mixed
_refine_ls_matrix_type full
_refine_ls_number_parameters 221
_refine_ls_number_reflns 4614
_refine_ls_number_restraints 0
_refine_ls_restrained_S_all 1.023
_refine_ls_R_factor_all 0.0482
_refine_ls_R_factor_gt 0.0326
_refine_ls_shift/su_max 0.001
_refine_ls_shift/su_mean 0.000
_refine_ls_structure_factor_coef Fsqd
_refine_ls_weighting_details 'calc w=1/[\s^2^(Fo^2^)+(0.0271P)^2^+0.1350P] where P=(Fo^2^+2Fc^2^)/3'
_refine_ls_weighting_scheme calc
_refine_ls_wR_factor_gt 0.0654
_refine_ls_wR_factor_ref 0.0699
_reflns_number_gt 3671
_reflns_number_total 4614
_reflns_threshold_expression >2sigma(I)
_cod_data_source_file om100843u_si_001.cif
_cod_data_source_block racSSfc-31
_cod_depositor_comments
;
The following automatic conversions were performed:

'_symmetry_cell_setting' value 'Monoclinic' changed to 'monoclinic'
according to /home/saulius/struct/CIF-dictionaries/cif_core.dic
dictionary named 'cif_core.dic' version 2.4.1 from 2010-06-29.

Automatic conversion script
Id: cif_fix_values 1715 2011-07-08 13:25:40Z adriana 
;
_cod_original_cell_volume 1863.5(12)
_cod_original_sg_symbol_H-M P2(1)/c
_cod_database_code 4067134

loop_
_symmetry_equiv_pos_as_xyz
'x, y, z'
'-x, y+1/2, -z+1/2'
'-x, -y, -z'
'x, -y-1/2, z-1/2'

loop_
_atom_site_label
_atom_site_type_symbol
_atom_site_fract_x
_atom_site_fract_y
_atom_site_fract_z
_atom_site_U_iso_or_equiv
_atom_site_adp_type
_atom_site_occupancy
_atom_site_symmetry_multiplicity
_atom_site_calc_flag
_atom_site_refinement_flags
Fe1 Fe 0.22363(3) 0.86441(2) 0.28562(3) 0.01254(8) Uani 1 1 d U
Br1 Br 0.19414(2) 0.422722(18) 0.48129(2) 0.01984(7) Uani 1 1 d U
Si1 Si 0.45768(6) 0.69170(5) 0.34665(6) 0.01481(14) Uani 1 1 d U
O1 O 0.07850(16) 0.63887(14) 0.33027(16) 0.0177(4) Uani 1 1 d U
H1O H 0.088(3) 0.687(2) 0.361(3) 0.033(10) Uiso 1 1 d .
C1 C 0.1976(2) 0.70519(17) 0.2479(2) 0.0135(4) Uani 1 1 d U
C2 C 0.3055(2) 0.73957(17) 0.2526(2) 0.0137(4) Uani 1 1 d U
C3 C 0.2731(2) 0.82152(17) 0.1649(2) 0.0155(4) Uani 1 1 d U
H3 H 0.3259 0.8594 0.1472 0.019 Uiso 1 1 calc R
C4 C 0.1511(2) 0.83748(18) 0.1089(2) 0.0166(4) Uani 1 1 d U
H4 H 0.1085 0.8874 0.0483 0.020 Uiso 1 1 calc R
C5 C 0.1040(2) 0.76536(17) 0.1598(2) 0.0157(4) Uani 1 1 d U
H5 H 0.0239 0.7583 0.1389 0.019 Uiso 1 1 calc R
C6 C 0.2555(2) 0.89040(19) 0.4547(2) 0.0190(4) Uani 1 1 d U
H6 H 0.2670 0.8372 0.5114 0.023 Uiso 1 1 calc R
C7 C 0.3433(2) 0.93852(19) 0.4356(2) 0.0193(4) Uani 1 1 d U
H7 H 0.4243 0.9230 0.4772 0.023 Uiso 1 1 calc R
C8 C 0.2895(2) 1.01402(18) 0.3436(2) 0.0210(5) Uani 1 1 d U
H8 H 0.3281 1.0579 0.3130 0.025 Uiso 1 1 calc R
C9 C 0.1687(2) 1.01247(19) 0.3057(2) 0.0212(4) Uani 1 1 d U
H9 H 0.1118 1.0552 0.2450 0.025 Uiso 1 1 calc R
C10 C 0.1468(2) 0.93613(19) 0.3736(2) 0.0206(4) Uani 1 1 d U
H10 H 0.0727 0.9186 0.3663 0.025 Uiso 1 1 calc R
C11 C 0.1814(2) 0.61847(17) 0.3188(2) 0.0143(4) Uani 1 1 d U
H11 H 0.2507 0.6172 0.3986 0.017 Uiso 1 1 calc R
C12 C 0.16592(19) 0.50783(17) 0.2635(2) 0.0138(4) Uani 1 1 d U
C13 C 0.1697(2) 0.41501(18) 0.3248(2) 0.0150(4) Uani 1 1 d U
C14 C 0.1574(2) 0.31381(18) 0.2759(2) 0.0188(5) Uani 1 1 d U
H14 H 0.1617 0.2519 0.3201 0.023 Uiso 1 1 calc R
C15 C 0.1390(2) 0.30443(19) 0.1622(2) 0.0207(5) Uani 1 1 d U
H15 H 0.1292 0.2358 0.1275 0.025 Uiso 1 1 calc R
C16 C 0.1347(2) 0.39478(19) 0.0987(2) 0.0216(5) Uani 1 1 d U
H16 H 0.1229 0.3883 0.0208 0.026 Uiso 1 1 calc R
C17 C 0.1479(2) 0.49507(18) 0.1496(2) 0.0167(5) Uani 1 1 d U
H17 H 0.1444 0.5566 0.1052 0.020 Uiso 1 1 calc R
C18 C 0.4886(2) 0.6638(2) 0.5001(2) 0.0226(5) Uani 1 1 d U
H18A H 0.4790 0.7295 0.5357 0.034 Uiso 1 1 calc R
H18B H 0.5688 0.6378 0.5456 0.034 Uiso 1 1 calc R
H18C H 0.4344 0.6093 0.4996 0.034 Uiso 1 1 calc R
C19 C 0.5603(2) 0.79618(19) 0.3478(2) 0.0239(5) Uani 1 1 d U
H19A H 0.5441 0.8110 0.2672 0.036 Uiso 1 1 calc R
H19B H 0.6407 0.7707 0.3934 0.036 Uiso 1 1 calc R
H19C H 0.5501 0.8617 0.3832 0.036 Uiso 1 1 calc R
C20 C 0.4760(2) 0.56600(18) 0.2794(2) 0.0226(5) Uani 1 1 d U
H20A H 0.4598 0.5803 0.1988 0.034 Uiso 1 1 calc R
H20B H 0.4217 0.5118 0.2791 0.034 Uiso 1 1 calc R
H20C H 0.5561 0.5400 0.3251 0.034 Uiso 1 1 calc R

loop_
_atom_site_aniso_label
_atom_site_aniso_U_11
_atom_site_aniso_U_22
_atom_site_aniso_U_33
_atom_site_aniso_U_23
_atom_site_aniso_U_13
_atom_site_aniso_U_12
Fe1 0.01387(17) 0.01169(15) 0.01181(17) -0.00019(13) 0.00587(14) 0.00029(13)
Br1 0.02580(14) 0.01754(12) 0.01552(13) 0.00265(10) 0.00928(11) -0.00015(10)
Si1 0.0148(3) 0.0137(3) 0.0167(4) 0.0007(3) 0.0081(3) 0.0009(3)
O1 0.0207(9) 0.0167(9) 0.0210(10) -0.0032(8) 0.0143(8) -0.0010(7)
C1 0.0157(9) 0.0130(7) 0.0111(10) -0.0004(7) 0.0057(8) -0.0005(7)
C2 0.0177(8) 0.0118(9) 0.0129(10) -0.0011(7) 0.0084(8) 0.0000(7)
C3 0.0218(10) 0.0139(10) 0.0124(10) 0.0006(7) 0.0095(9) -0.0002(8)
C4 0.0219(10) 0.0154(10) 0.0110(8) 0.0009(7) 0.0065(8) 0.0013(8)
C5 0.0167(9) 0.0161(10) 0.0116(10) -0.0010(6) 0.0044(7) -0.0012(7)
C6 0.0247(12) 0.0190(11) 0.0140(8) -0.0040(7) 0.0099(9) -0.0002(9)
C7 0.0167(9) 0.0215(11) 0.0169(10) -0.0077(7) 0.0056(8) -0.0014(8)
C8 0.0276(11) 0.0142(8) 0.0237(13) -0.0053(7) 0.0141(10) -0.0047(8)
C9 0.0250(10) 0.0155(9) 0.0196(12) -0.0032(8) 0.0078(9) 0.0046(9)
C10 0.0202(10) 0.0238(11) 0.0204(12) -0.0076(9) 0.0117(9) -0.0007(9)
C11 0.0142(11) 0.0150(8) 0.0127(11) -0.0004(8) 0.0056(9) -0.0009(9)
C12 0.0103(11) 0.0146(8) 0.0156(10) 0.0008(8) 0.0055(9) 0.0007(9)
C13 0.0139(11) 0.0172(9) 0.0146(10) 0.0001(8) 0.0072(10) -0.0008(9)
C14 0.0192(13) 0.0146(9) 0.0249(12) 0.0021(9) 0.0123(11) 0.0025(10)
C15 0.0236(13) 0.0152(10) 0.0276(13) -0.0072(10) 0.0156(12) -0.0017(10)
C16 0.0261(14) 0.0228(11) 0.0217(13) -0.0049(9) 0.0160(12) -0.0038(11)
C17 0.0182(12) 0.0173(10) 0.0163(11) -0.0012(9) 0.0095(10) -0.0034(10)
C18 0.0207(13) 0.0272(13) 0.0182(11) 0.0029(10) 0.0077(10) 0.0043(11)
C19 0.0188(12) 0.0221(11) 0.0316(16) 0.0024(11) 0.0126(12) -0.0013(10)
C20 0.0239(14) 0.0184(11) 0.0243(14) -0.0009(10) 0.0105(12) 0.0044(10)

loop_
_atom_type_symbol
_atom_type_description
_atom_type_scat_dispersion_real
_atom_type_scat_dispersion_imag
_atom_type_scat_source
C C 0.0033 0.0016 'International Tables Vol C Tables 4.2.6.8 and 6.1.1.4'
H H 0.0000 0.0000 'International Tables Vol C Tables 4.2.6.8 and 6.1.1.4'
O O 0.0106 0.0060 'International Tables Vol C Tables 4.2.6.8 and 6.1.1.4'
Si Si 0.0817 0.0704 'International Tables Vol C Tables 4.2.6.8 and 6.1.1.4'
Fe Fe 0.3463 0.8444 'International Tables Vol C Tables 4.2.6.8 and 6.1.1.4'
Br Br -0.2901 2.4595 'International Tables Vol C Tables 4.2.6.8 and 6.1.1.4'

loop_
_geom_angle_atom_site_label_1
_geom_angle_atom_site_label_2
_geom_angle_atom_site_label_3
_geom_angle
C3 Fe1 C1 68.55(9)
C3 Fe1 C9 126.59(10)
C1 Fe1 C9 152.33(10)
C3 Fe1 C7 118.32(10)
C1 Fe1 C7 129.40(10)
C9 Fe1 C7 67.92(10)
C3 Fe1 C8 107.08(10)
C1 Fe1 C8 166.74(10)
C9 Fe1 C8 40.24(10)
C7 Fe1 C8 40.53(10)
C3 Fe1 C2 41.28(9)
C1 Fe1 C2 41.36(9)
C9 Fe1 C2 164.82(10)
C7 Fe1 C2 107.84(10)
C8 Fe1 C2 127.22(10)
C3 Fe1 C10 164.73(10)
C1 Fe1 C10 119.44(9)
C9 Fe1 C10 40.51(10)
C7 Fe1 C10 68.07(10)
C8 Fe1 C10 68.02(10)
C2 Fe1 C10 153.09(10)
C3 Fe1 C4 40.60(9)
C1 Fe1 C4 68.62(9)
C9 Fe1 C4 106.69(10)
C7 Fe1 C4 151.05(10)
C8 Fe1 C4 116.82(10)
C2 Fe1 C4 69.53(9)
C10 Fe1 C4 127.34(10)
C3 Fe1 C5 68.13(10)
C1 Fe1 C5 40.79(9)
C9 Fe1 C5 117.90(10)
C7 Fe1 C5 167.60(10)
C8 Fe1 C5 150.65(10)
C2 Fe1 C5 69.39(10)
C10 Fe1 C5 108.58(10)
C4 Fe1 C5 40.49(9)
C3 Fe1 C6 152.67(10)
C1 Fe1 C6 109.68(9)
C9 Fe1 C6 68.09(10)
C7 Fe1 C6 40.39(10)
C8 Fe1 C6 68.07(10)
C2 Fe1 C6 118.86(10)
C10 Fe1 C6 40.60(10)
C4 Fe1 C6 166.24(10)
C5 Fe1 C6 129.46(10)
C18 Si1 C19 109.39(12)
C18 Si1 C2 112.43(11)
C19 Si1 C2 108.42(11)
C18 Si1 C20 109.19(12)
C19 Si1 C20 110.10(12)
C2 Si1 C20 107.29(11)
C11 O1 H1O 106(3)
C5 C1 C2 108.81(19)
C5 C1 C11 123.8(2)
C2 C1 C11 127.4(2)
C5 C1 Fe1 70.02(13)
C2 C1 Fe1 69.59(12)
C11 C1 Fe1 127.96(16)
C3 C2 C1 105.4(2)
C3 C2 Si1 124.57(17)
C1 C2 Si1 130.05(17)
C3 C2 Fe1 68.57(12)
C1 C2 Fe1 69.05(12)
Si1 C2 Fe1 127.27(12)
C4 C3 C2 110.1(2)
C4 C3 Fe1 70.50(13)
C2 C3 Fe1 70.15(13)
C4 C3 H3 125.0
C2 C3 H3 125.0
Fe1 C3 H3 126.0
C3 C4 C5 107.5(2)
C3 C4 Fe1 68.90(14)
C5 C4 Fe1 69.90(14)
C3 C4 H4 126.2
C5 C4 H4 126.2
Fe1 C4 H4 126.5
C4 C5 C1 108.2(2)
C4 C5 Fe1 69.61(14)
C1 C5 Fe1 69.19(13)
C4 C5 H5 125.9
C1 C5 H5 125.9
Fe1 C5 H5 126.9
C7 C6 C10 107.7(2)
C7 C6 Fe1 69.59(14)
C10 C6 Fe1 69.51(14)
C7 C6 H6 126.1
C10 C6 H6 126.1
Fe1 C6 H6 126.3
C6 C7 C8 108.2(2)
C6 C7 Fe1 70.02(14)
C8 C7 Fe1 69.75(14)
C6 C7 H7 125.9
C8 C7 H7 125.9
Fe1 C7 H7 125.9
C9 C8 C7 108.0(2)
C9 C8 Fe1 69.84(14)
C7 C8 Fe1 69.72(13)
C9 C8 H8 126.0
C7 C8 H8 126.0
Fe1 C8 H8 126.0
C8 C9 C10 108.3(2)
C8 C9 Fe1 69.92(13)
C10 C9 Fe1 69.79(14)
C8 C9 H9 125.8
C10 C9 H9 125.8
Fe1 C9 H9 126.0
C9 C10 C6 107.8(2)
C9 C10 Fe1 69.70(14)
C6 C10 Fe1 69.89(14)
C9 C10 H10 126.1
C6 C10 H10 126.1
Fe1 C10 H10 125.9
O1 C11 C1 110.11(18)
O1 C11 C12 106.67(17)
C1 C11 C12 113.24(19)
O1 C11 H11 108.9
C1 C11 H11 108.9
C12 C11 H11 108.9
C17 C12 C13 116.9(2)
C17 C12 C11 121.3(2)
C13 C12 C11 121.8(2)
C14 C13 C12 122.2(2)
C14 C13 Br1 117.22(17)
C12 C13 Br1 120.54(17)
C15 C14 C13 119.2(2)
C15 C14 H14 120.4
C13 C14 H14 120.4
C14 C15 C16 120.2(2)
C14 C15 H15 119.9
C16 C15 H15 119.9
C15 C16 C17 119.6(2)
C15 C16 H16 120.2
C17 C16 H16 120.2
C12 C17 C16 121.9(2)
C12 C17 H17 119.1
C16 C17 H17 119.1
Si1 C18 H18A 109.5
Si1 C18 H18B 109.5
H18A C18 H18B 109.5
Si1 C18 H18C 109.5
H18A C18 H18C 109.5
H18B C18 H18C 109.5
Si1 C19 H19A 109.5
Si1 C19 H19B 109.5
H19A C19 H19B 109.5
Si1 C19 H19C 109.5
H19A C19 H19C 109.5
H19B C19 H19C 109.5
Si1 C20 H20A 109.5
Si1 C20 H20B 109.5
H20A C20 H20B 109.5
Si1 C20 H20C 109.5
H20A C20 H20C 109.5
H20B C20 H20C 109.5

loop_
_geom_bond_atom_site_label_1
_geom_bond_atom_site_label_2
_geom_bond_distance
Fe1 C3 2.029(2)
Fe1 C1 2.042(2)
Fe1 C9 2.048(2)
Fe1 C7 2.049(2)
Fe1 C8 2.049(2)
Fe1 C2 2.050(2)
Fe1 C10 2.049(2)
Fe1 C4 2.050(3)
Fe1 C5 2.053(2)
Fe1 C6 2.054(3)
Br1 C13 1.901(2)
Si1 C18 1.866(3)
Si1 C19 1.867(2)
Si1 C2 1.868(2)
Si1 C20 1.869(2)
O1 C11 1.442(3)
O1 H1O 0.70(3)
C1 C5 1.427(3)
C1 C2 1.445(3)
C1 C11 1.501(3)
C2 C3 1.438(3)
C3 C4 1.415(3)
C3 H3 0.9500
C4 C5 1.420(3)
C4 H4 0.9500
C5 H5 0.9500
C6 C7 1.416(3)
C6 C10 1.424(4)
C6 H6 0.9500
C7 C8 1.419(3)
C7 H7 0.9500
C8 C9 1.409(3)
C8 H8 0.9500
C9 C10 1.418(3)
C9 H9 0.9500
C10 H10 0.9500
C11 C12 1.528(3)
C11 H11 1.0000
C12 C17 1.391(3)
C12 C13 1.395(3)
C13 C14 1.392(3)
C14 C15 1.381(3)
C14 H14 0.9500
C15 C16 1.385(3)
C15 H15 0.9500
C16 C17 1.391(3)
C16 H16 0.9500
C17 H17 0.9500
C18 H18A 0.9800
C18 H18B 0.9800
C18 H18C 0.9800
C19 H19A 0.9800
C19 H19B 0.9800
C19 H19C 0.9800
C20 H20A 0.9800
C20 H20B 0.9800
C20 H20C 0.9800

loop_
_geom_torsion_atom_site_label_1
_geom_torsion_atom_site_label_2
_geom_torsion_atom_site_label_3
_geom_torsion_atom_site_label_4
_geom_torsion
C3 Fe1 C1 C5 -80.95(15)
C9 Fe1 C1 C5 48.1(3)
C7 Fe1 C1 C5 169.37(13)
C8 Fe1 C1 C5 -154.0(4)
C2 Fe1 C1 C5 -120.09(19)
C10 Fe1 C1 C5 84.61(16)
C4 Fe1 C1 C5 -37.19(13)
C6 Fe1 C1 C5 128.22(14)
C3 Fe1 C1 C2 39.14(13)
C9 Fe1 C1 C2 168.2(2)
C7 Fe1 C1 C2 -70.55(17)
C8 Fe1 C1 C2 -33.9(5)
C10 Fe1 C1 C2 -155.30(14)
C4 Fe1 C1 C2 82.89(14)
C5 Fe1 C1 C2 120.09(19)
C6 Fe1 C1 C2 -111.69(14)
C3 Fe1 C1 C11 161.2(2)
C9 Fe1 C1 C11 -69.7(3)
C7 Fe1 C1 C11 51.5(2)
C8 Fe1 C1 C11 88.2(4)
C2 Fe1 C1 C11 122.1(3)
C10 Fe1 C1 C11 -33.2(2)
C4 Fe1 C1 C11 -155.0(2)
C5 Fe1 C1 C11 -117.8(3)
C6 Fe1 C1 C11 10.4(2)
C5 C1 C2 C3 -0.1(2)
C11 C1 C2 C3 177.9(2)
Fe1 C1 C2 C3 -59.27(15)
C5 C1 C2 Si1 -179.10(17)
C11 C1 C2 Si1 -1.1(4)
Fe1 C1 C2 Si1 121.69(19)
C5 C1 C2 Fe1 59.21(16)
C11 C1 C2 Fe1 -122.8(2)
C18 Si1 C2 C3 141.29(19)
C19 Si1 C2 C3 20.2(2)
C20 Si1 C2 C3 -98.7(2)
C18 Si1 C2 C1 -39.8(2)
C19 Si1 C2 C1 -160.9(2)
C20 Si1 C2 C1 80.2(2)
C18 Si1 C2 Fe1 53.19(17)
C19 Si1 C2 Fe1 -67.87(17)
C20 Si1 C2 Fe1 173.25(13)
C1 Fe1 C2 C3 117.07(19)
C9 Fe1 C2 C3 -41.6(4)
C7 Fe1 C2 C3 -112.88(14)
C8 Fe1 C2 C3 -72.18(17)
C10 Fe1 C2 C3 170.6(2)
C4 Fe1 C2 C3 36.55(13)
C5 Fe1 C2 C3 79.92(15)
C6 Fe1 C2 C3 -155.46(14)
C3 Fe1 C2 C1 -117.07(19)
C9 Fe1 C2 C1 -158.7(4)
C7 Fe1 C2 C1 130.05(14)
C8 Fe1 C2 C1 170.75(14)
C10 Fe1 C2 C1 53.5(3)
C4 Fe1 C2 C1 -80.52(14)
C5 Fe1 C2 C1 -37.15(13)
C6 Fe1 C2 C1 87.47(15)
C3 Fe1 C2 Si1 117.9(2)
C1 Fe1 C2 Si1 -125.1(2)
C9 Fe1 C2 Si1 76.2(4)
C7 Fe1 C2 Si1 4.98(17)
C8 Fe1 C2 Si1 45.68(19)
C10 Fe1 C2 Si1 -71.6(3)
C4 Fe1 C2 Si1 154.41(17)
C5 Fe1 C2 Si1 -162.22(17)
C6 Fe1 C2 Si1 -37.60(18)
C1 C2 C3 C4 0.2(2)
Si1 C2 C3 C4 179.32(16)
Fe1 C2 C3 C4 -59.37(16)
C1 C2 C3 Fe1 59.59(14)
Si1 C2 C3 Fe1 -121.31(17)
C1 Fe1 C3 C4 81.76(14)
C9 Fe1 C3 C4 -71.55(17)
C7 Fe1 C3 C4 -153.98(14)
C8 Fe1 C3 C4 -111.51(14)
C2 Fe1 C3 C4 120.97(19)
C10 Fe1 C3 C4 -42.7(4)
C5 Fe1 C3 C4 37.72(13)
C6 Fe1 C3 C4 173.35(18)
C1 Fe1 C3 C2 -39.21(13)
C9 Fe1 C3 C2 167.48(14)
C7 Fe1 C3 C2 85.05(15)
C8 Fe1 C3 C2 127.52(14)
C10 Fe1 C3 C2 -163.7(3)
C4 Fe1 C3 C2 -120.97(19)
C5 Fe1 C3 C2 -83.25(14)
C6 Fe1 C3 C2 52.4(2)
C2 C3 C4 C5 -0.3(3)
Fe1 C3 C4 C5 -59.45(16)
C2 C3 C4 Fe1 59.16(16)
C1 Fe1 C4 C3 -81.55(14)
C9 Fe1 C4 C3 127.33(14)
C7 Fe1 C4 C3 52.9(2)
C8 Fe1 C4 C3 85.18(15)
C2 Fe1 C4 C3 -37.14(13)
C10 Fe1 C4 C3 167.02(14)
C5 Fe1 C4 C3 -119.01(19)
C6 Fe1 C4 C3 -167.1(4)
C3 Fe1 C4 C5 119.01(19)
C1 Fe1 C4 C5 37.46(13)
C9 Fe1 C4 C5 -113.65(15)
C7 Fe1 C4 C5 171.92(18)
C8 Fe1 C4 C5 -155.80(14)
C2 Fe1 C4 C5 81.87(14)
C10 Fe1 C4 C5 -73.96(17)
C6 Fe1 C4 C5 -48.1(4)
C3 C4 C5 C1 0.3(3)
Fe1 C4 C5 C1 -58.57(16)
C3 C4 C5 Fe1 58.82(16)
C2 C1 C5 C4 -0.1(3)
C11 C1 C5 C4 -178.2(2)
Fe1 C1 C5 C4 58.83(16)
C2 C1 C5 Fe1 -58.95(15)
C11 C1 C5 Fe1 123.0(2)
C3 Fe1 C5 C4 -37.82(13)
C1 Fe1 C5 C4 -119.89(19)
C9 Fe1 C5 C4 83.13(16)
C7 Fe1 C5 C4 -161.5(4)
C8 Fe1 C5 C4 48.3(2)
C2 Fe1 C5 C4 -82.24(14)
C10 Fe1 C5 C4 126.28(14)
C6 Fe1 C5 C4 166.75(14)
C3 Fe1 C5 C1 82.07(14)
C9 Fe1 C5 C1 -156.98(13)
C7 Fe1 C5 C1 -41.6(5)
C8 Fe1 C5 C1 168.16(17)
C2 Fe1 C5 C1 37.65(13)
C10 Fe1 C5 C1 -113.83(14)
C4 Fe1 C5 C1 119.89(19)
C6 Fe1 C5 C1 -73.36(17)
C3 Fe1 C6 C7 47.2(3)
C1 Fe1 C6 C7 128.31(14)
C9 Fe1 C6 C7 -81.24(15)
C8 Fe1 C6 C7 -37.71(14)
C2 Fe1 C6 C7 83.80(16)
C10 Fe1 C6 C7 -119.1(2)
C4 Fe1 C6 C7 -151.3(4)
C5 Fe1 C6 C7 169.97(14)
C3 Fe1 C6 C10 166.22(18)
C1 Fe1 C6 C10 -112.63(15)
C9 Fe1 C6 C10 37.82(15)
C7 Fe1 C6 C10 119.1(2)
C8 Fe1 C6 C10 81.36(16)
C2 Fe1 C6 C10 -157.14(14)
C4 Fe1 C6 C10 -32.2(5)
C5 Fe1 C6 C10 -70.97(18)
C10 C6 C7 C8 0.3(3)
Fe1 C6 C7 C8 59.54(16)
C10 C6 C7 Fe1 -59.27(16)
C3 Fe1 C7 C6 -157.52(14)
C1 Fe1 C7 C6 -72.97(17)
C9 Fe1 C7 C6 81.67(15)
C8 Fe1 C7 C6 119.2(2)
C2 Fe1 C7 C6 -113.85(14)
C10 Fe1 C7 C6 37.82(14)
C4 Fe1 C7 C6 166.35(18)
C5 Fe1 C7 C6 -38.8(5)
C3 Fe1 C7 C8 83.29(16)
C1 Fe1 C7 C8 167.84(13)
C9 Fe1 C7 C8 -37.52(14)
C2 Fe1 C7 C8 126.96(14)
C10 Fe1 C7 C8 -81.37(15)
C4 Fe1 C7 C8 47.2(3)
C5 Fe1 C7 C8 -158.0(4)
C6 Fe1 C7 C8 -119.2(2)
C6 C7 C8 C9 -0.1(3)
Fe1 C7 C8 C9 59.57(16)
C6 C7 C8 Fe1 -59.71(16)
C3 Fe1 C8 C9 127.03(15)
C1 Fe1 C8 C9 -164.3(4)
C7 Fe1 C8 C9 -119.1(2)
C2 Fe1 C8 C9 168.11(14)
C10 Fe1 C8 C9 -37.61(15)
C4 Fe1 C8 C9 84.32(16)
C5 Fe1 C8 C9 51.4(3)
C6 Fe1 C8 C9 -81.55(16)
C3 Fe1 C8 C7 -113.84(15)
C1 Fe1 C8 C7 -45.2(5)
C9 Fe1 C8 C7 119.1(2)
C2 Fe1 C8 C7 -72.77(17)
C10 Fe1 C8 C7 81.51(16)
C4 Fe1 C8 C7 -156.56(14)
C5 Fe1 C8 C7 170.55(17)
C6 Fe1 C8 C7 37.58(14)
C7 C8 C9 C10 0.0(3)
Fe1 C8 C9 C10 59.45(17)
C7 C8 C9 Fe1 -59.50(16)
C3 Fe1 C9 C8 -71.88(18)
C1 Fe1 C9 C8 172.32(19)
C7 Fe1 C9 C8 37.78(14)
C2 Fe1 C9 C8 -38.8(4)
C10 Fe1 C9 C8 119.4(2)
C4 Fe1 C9 C8 -112.01(15)
C5 Fe1 C9 C8 -154.30(14)
C6 Fe1 C9 C8 81.49(16)
C3 Fe1 C9 C10 168.72(15)
C1 Fe1 C9 C10 52.9(3)
C7 Fe1 C9 C10 -81.62(17)
C8 Fe1 C9 C10 -119.4(2)
C2 Fe1 C9 C10 -158.2(3)
C4 Fe1 C9 C10 128.59(15)
C5 Fe1 C9 C10 86.29(17)
C6 Fe1 C9 C10 -37.91(15)
C8 C9 C10 C6 0.2(3)
Fe1 C9 C10 C6 59.75(16)
C8 C9 C10 Fe1 -59.53(16)
C7 C6 C10 C9 -0.3(3)
Fe1 C6 C10 C9 -59.62(16)
C7 C6 C10 Fe1 59.32(16)
C3 Fe1 C10 C9 -36.6(4)
C1 Fe1 C10 C9 -154.83(15)
C7 Fe1 C10 C9 81.23(16)
C8 Fe1 C10 C9 37.37(15)
C2 Fe1 C10 C9 167.6(2)
C4 Fe1 C10 C9 -70.33(18)
C5 Fe1 C10 C9 -111.50(16)
C6 Fe1 C10 C9 118.9(2)
C3 Fe1 C10 C6 -155.5(3)
C1 Fe1 C10 C6 86.32(16)
C9 Fe1 C10 C6 -118.9(2)
C7 Fe1 C10 C6 -37.63(14)
C8 Fe1 C10 C6 -81.49(16)
C2 Fe1 C10 C6 48.7(3)
C4 Fe1 C10 C6 170.82(14)
C5 Fe1 C10 C6 129.64(15)
C5 C1 C11 O1 -28.4(3)
C2 C1 C11 O1 153.9(2)
Fe1 C1 C11 O1 61.6(3)
C5 C1 C11 C12 90.9(3)
C2 C1 C11 C12 -86.8(3)
Fe1 C1 C11 C12 -179.09(16)
O1 C11 C12 C17 110.4(2)
C1 C11 C12 C17 -10.9(3)
O1 C11 C12 C13 -69.9(3)
C1 C11 C12 C13 168.8(2)
C17 C12 C13 C14 0.7(3)
C11 C12 C13 C14 -179.0(2)
C17 C12 C13 Br1 179.90(16)
C11 C12 C13 Br1 0.2(3)
C12 C13 C14 C15 -1.0(4)
Br1 C13 C14 C15 179.69(18)
C13 C14 C15 C16 1.1(4)
C14 C15 C16 C17 -0.7(4)
C13 C12 C17 C16 -0.3(3)
C11 C12 C17 C16 179.4(2)
C15 C16 C17 C12 0.3(4)
